data_1010566
loop_
_publ_author_name
'Spiegelberg, P'

_publ_section_title 'X-Ray Studies on Potassium Antimonates'
_journal_coden_ASTM ARKGAJ
_journal_name_full 'Arkiv foer Kemi, Mineralogi och Geologi, A'
_journal_page_first 1
_journal_page_last 12
_journal_volume 14
_journal_year 1940
_chemical_formula_structural 'K Sb O3'
_chemical_formula_sum 'K O3 Sb'
_chemical_name_systematic 'Potassium catena-antimonate'
_space_group_IT_number 148
_symmetry_cell_setting trigonal
_symmetry_space_group_name_Hall '-P 3*'
_symmetry_space_group_name_H-M 'R -3 :R'
_cell_angle_alpha 46.33
_cell_angle_beta 46.33
_cell_angle_gamma 46.33
_cell_formula_units_Z 2
_cell_length_a 6.814
_cell_length_b 6.814
_cell_length_c 6.814
_cell_volume 151.1
_cod_original_sg_symbol_H-M 'R -3 R'
_cod_database_code 1010566

loop_
_symmetry_equiv_pos_as_xyz
x,y,z
y,z,x
z,x,y
-x,-y,-z
-y,-z,-x
-z,-x,-y

loop_
_atom_site_label
_atom_site_type_symbol
_atom_site_symmetry_multiplicity
_atom_site_Wyckoff_symbol
_atom_site_fract_x
_atom_site_fract_y
_atom_site_fract_z
_atom_site_occupancy
_atom_site_attached_hydrogens
_atom_site_calc_flag
K1 K1+ 2 c 0.356 0.356 0.356 1. 0 d
Sb1 Sb5+ 2 c 0.161 0.161 0.161 1. 0 d
O1 O2- 6 f 0.52 -0.09 0.23 1. 0 d

loop_
_atom_type_symbol
_atom_type_oxidation_number
K1+ 1.000
Sb5+ 5.000
O2- -2.000
